data_1555991
loop_
_publ_author_name
'Zhang, Ai Hua'
'Liu, Wen'
'Jiang, Nan'
'Xu, Qiang'
'Tan, Ren Xiang'

_publ_section_title
;
 Spirodalesol, an NLRP3 Inflammasome Activation Inhibitor.
;
_journal_issue 24
_journal_name_full 'Organic letters'
_journal_page_first 6496
_journal_page_last 6499
_journal_paper_doi 10.1021/acs.orglett.6b03435
_journal_volume 18
_journal_year 2016
_chemical_formula_sum 'C31 H18 O8'
_chemical_formula_weight 518.45
_space_group_crystal_system monoclinic
_space_group_IT_number 14
_space_group_name_Hall '-P 2ybc'
_space_group_name_H-M_alt 'P 1 21/c 1'
_atom_sites_solution_hydrogens geom
_audit_creation_method SHELXL-2014/7
_cell_angle_alpha 90
_cell_angle_beta 103.931(3)
_cell_angle_gamma 90
_cell_formula_units_Z 4
_cell_length_a 17.4605(7)
_cell_length_b 8.5215(3)
_cell_length_c 15.4752(6)
_cell_measurement_reflns_used 705
_cell_measurement_temperature 296(2)
_cell_measurement_theta_max 45.43
_cell_measurement_theta_min 2.61
_cell_volume 2234.82(15)
_computing_cell_refinement 'Bruker SAINT'
_computing_data_collection 'Bruker APEX2'
_computing_data_reduction 'Bruker SAINT'
_computing_molecular_graphics 'Bruker SHELXTL'
_computing_publication_material 'Bruker SHELXTL'
_computing_structure_refinement 'SHELXL-97 (Sheldrick, 2008)'
_computing_structure_solution 'SHELXS-97 (Sheldrick, 2008)'
_diffrn_ambient_temperature 296(2)
_diffrn_measured_fraction_theta_full 0.990
_diffrn_measured_fraction_theta_max 0.990
_diffrn_measurement_device_type 'Bruker Kappa Duo'
_diffrn_measurement_method '\f and \w scans'
_diffrn_radiation_type CuK\a
_diffrn_radiation_wavelength 1.54178
_diffrn_reflns_av_R_equivalents 0.1159
_diffrn_reflns_av_unetI/netI 0.0862
_diffrn_reflns_Laue_measured_fraction_full 0.990
_diffrn_reflns_Laue_measured_fraction_max 0.990
_diffrn_reflns_limit_h_max 20
_diffrn_reflns_limit_h_min -20
_diffrn_reflns_limit_k_max 9
_diffrn_reflns_limit_k_min -10
_diffrn_reflns_limit_l_max 14
_diffrn_reflns_limit_l_min -18
_diffrn_reflns_number 12360
_diffrn_reflns_point_group_measured_fraction_full 0.990
_diffrn_reflns_point_group_measured_fraction_max 0.990
_diffrn_reflns_theta_full 64.991
_diffrn_reflns_theta_max 64.991
_diffrn_reflns_theta_min 5.220
_exptl_absorpt_coefficient_mu 0.936
_exptl_crystal_colour
;
;
_exptl_crystal_density_diffrn 1.541
_exptl_crystal_description
;
;
_exptl_crystal_F_000 1072
_exptl_crystal_size_max 0.110
_exptl_crystal_size_mid 0.090
_exptl_crystal_size_min 0.010
_refine_diff_density_max 0.311
_refine_diff_density_min -0.378
_refine_diff_density_rms 0.084
_refine_ls_extinction_coef 0.00132(5)
_refine_ls_extinction_expression Fc^*^=kFc[1+0.001xFc^2^\l^3^/sin(2\q)]^-1/4^
_refine_ls_extinction_method 'SHELXL-2014/7 (Sheldrick 2014'
_refine_ls_goodness_of_fit_ref 1.041
_refine_ls_hydrogen_treatment constr
_refine_ls_matrix_type full
_refine_ls_number_parameters 351
_refine_ls_number_reflns 3755
_refine_ls_number_restraints 0
_refine_ls_restrained_S_all 1.041
_refine_ls_R_factor_all 0.2149
_refine_ls_R_factor_gt 0.1178
_refine_ls_shift/su_max 0.001
_refine_ls_shift/su_mean 0.000
_refine_ls_structure_factor_coef Fsqd
_refine_ls_weighting_details 'w=1/[\s^2^(Fo^2^)+(0.0150P)^2^+15.0000P] where P=(Fo^2^+2Fc^2^)/3'
_refine_ls_weighting_scheme calc
_refine_ls_wR_factor_gt 0.2069
_refine_ls_wR_factor_ref 0.2678
_reflns_Friedel_coverage 0.000
_reflns_number_gt 1663
_reflns_number_total 3755
_reflns_threshold_expression 'I > 2\s(I)'
_cod_data_source_file ol6b03435_si_002.cif
_cod_data_source_block 77
_cod_original_sg_symbol_H-M 'P 21/c'
_cod_database_code 1555991
_shelx_shelxl_version_number 2014/7
_shelx_space_group_comment
;
The symmetry employed for this shelxl refinement is uniquely defined
by the following loop, which should always be used as a source of
symmetry information in preference to the above space-group names.
They are only intended as comments.
;
_shelx_estimated_absorpt_t_min 0.904
_shelx_estimated_absorpt_t_max 0.991

loop_
_space_group_symop_operation_xyz
'x, y, z'
'-x, y+1/2, -z+1/2'
'-x, -y, -z'
'x, -y-1/2, z-1/2'

loop_
_atom_site_label
_atom_site_type_symbol
_atom_site_fract_x
_atom_site_fract_y
_atom_site_fract_z
_atom_site_U_iso_or_equiv
_atom_site_adp_type
_atom_site_occupancy
_atom_site_site_symmetry_order
_atom_site_calc_flag
_atom_site_refinement_flags_posn
_atom_site_refinement_flags_adp
C1 C 0.3426(2) 0.6688(4) 0.28392(19) 0.0674(11) Uani 1 1 d . .
C2 C 0.3813(2) 0.7108(4) 0.21543(19) 0.0658(11) Uani 1 1 d . .
C3 C 0.4526(2) 0.7910(4) 0.2247(2) 0.0740(12) Uani 1 1 d . .
C4 C 0.4760(2) 0.8429(4) 0.1510(2) 0.0745(12) Uani 1 1 d . .
H4 H 0.5229 0.8983 0.1569 0.089 Uiso 1 1 calc R U
C5 C 0.4290(2) 0.8113(5) 0.0694(2) 0.0798(13) Uani 1 1 d . .
H5 H 0.4452 0.8466 0.0198 0.096 Uiso 1 1 calc R U
C6 C 0.3576(2) 0.7290(4) 0.0552(2) 0.0750(12) Uani 1 1 d . .
H6 H 0.3276 0.7075 -0.0019 0.090 Uiso 1 1 calc R U
C7 C 0.3341(2) 0.6810(4) 0.1303(2) 0.0661(11) Uani 1 1 d . .
C8 C 0.2622(2) 0.6021(4) 0.14222(18) 0.0647(11) Uani 1 1 d . .
C9 C 0.2048(2) 0.5162(4) 0.08455(19) 0.0636(11) Uani 1 1 d . .
C10 C 0.2045(2) 0.4931(4) -0.0071(2) 0.0684(12) Uani 1 1 d . .
H10 H 0.2471 0.5292 -0.0277 0.082 Uiso 1 1 calc R U
C11 C 0.1446(2) 0.4209(4) -0.0649(2) 0.0764(13) Uani 1 1 d . .
H11 H 0.1461 0.4115 -0.1244 0.092 Uiso 1 1 calc R U
C12 C 0.0785(2) 0.3582(4) -0.0358(2) 0.0712(12) Uani 1 1 d . .
C13 C 0.0769(2) 0.3686(4) 0.0564(2) 0.0651(11) Uani 1 1 d . .
C14 C 0.0175(2) 0.3018(4) 0.0903(2) 0.0733(12) Uani 1 1 d . .
C15 C 0.0179(2) 0.3026(4) 0.1787(2) 0.0702(12) Uani 1 1 d . .
H15 H -0.0236 0.2596 0.1988 0.084 Uiso 1 1 calc R U
C16 C 0.0827(2) 0.3703(4) 0.2378(2) 0.0705(12) Uani 1 1 d . .
H16 H 0.0854 0.3670 0.2986 0.085 Uiso 1 1 calc R U
C17 C 0.1430(2) 0.4423(4) 0.20853(18) 0.0600(11) Uani 1 1 d . .
C18 C 0.1408(2) 0.4430(4) 0.11873(19) 0.0643(11) Uani 1 1 d . .
C19 C 0.2157(2) 0.5008(4) 0.27992(18) 0.0631(11) Uani 1 1 d . .
C20 C 0.2750(2) 0.3612(4) 0.31010(19) 0.0647(11) Uani 1 1 d . .
C21 C 0.2991(2) 0.2722(4) 0.2482(2) 0.0753(12) Uani 1 1 d . .
H21 H 0.2797 0.2945 0.1881 0.090 Uiso 1 1 calc R U
C22 C 0.3522(2) 0.1487(5) 0.2732(2) 0.0856(14) Uani 1 1 d . .
H22 H 0.3677 0.0886 0.2301 0.103 Uiso 1 1 calc R U
C23 C 0.3816(2) 0.1164(5) 0.3625(2) 0.0908(15) Uani 1 1 d . .
H23 H 0.4174 0.0348 0.3800 0.109 Uiso 1 1 calc R U
C24 C 0.3581(2) 0.2051(5) 0.4255(2) 0.0843(14) Uani 1 1 d . .
C25 C 0.3031(2) 0.3310(4) 0.4018(2) 0.0721(12) Uani 1 1 d . .
C26 C 0.2756(2) 0.4088(5) 0.4706(2) 0.0837(14) Uani 1 1 d . .
C27 C 0.2141(2) 0.5266(5) 0.4427(2) 0.0786(13) Uani 1 1 d . .
H27 H 0.1929 0.5761 0.4852 0.094 Uiso 1 1 calc R U
C28 C 0.1880(2) 0.5643(4) 0.3577(2) 0.0718(12) Uani 1 1 d . .
H28 H 0.1478 0.6387 0.3446 0.086 Uiso 1 1 calc R U
C29 C 0.2556(2) 0.6328(4) 0.23608(19) 0.0662(11) Uani 1 1 d . .
C30 C 0.2128(2) 0.7940(4) 0.2402(2) 0.0742(12) Uani 1 1 d . .
C31 C 0.1235(2) 0.9765(4) 0.1628(3) 0.1011(17) Uani 1 1 d . .
H31A H 0.0902 0.9736 0.2039 0.152 Uiso 1 1 calc R U
H31B H 0.0920 0.9973 0.1039 0.152 Uiso 1 1 calc R U
H31C H 0.1622 1.0578 0.1800 0.152 Uiso 1 1 calc R U
O1 O 0.37246(14) 0.6667(3) 0.36366(13) 0.0772(8) Uani 1 1 d . .
O2 O 0.50045(14) 0.8181(3) 0.30830(14) 0.0882(10) Uani 1 1 d . .
H2 H 0.4804 0.7789 0.3460 0.132 Uiso 1 1 calc R U
O3 O 0.02313(15) 0.2916(3) -0.09085(15) 0.0856(9) Uani 1 1 d . .
O4 O -0.04584(15) 0.2305(3) 0.03265(15) 0.0871(9) Uani 1 1 d . .
H4A H -0.0392 0.2322 -0.0180 0.131 Uiso 1 1 calc R U
O8 O 0.16285(15) 0.8265(3) 0.16361(15) 0.084 Uani 1 1 d . .
O5 O 0.29954(17) 0.3792(4) 0.55098(14) 0.1007(11) Uani 1 1 d . .
O6 O 0.39114(17) 0.1707(3) 0.51306(16) 0.1054(11) Uani 1 1 d . .
H6A H 0.3753 0.2334 0.5450 0.158 Uiso 1 1 calc R U
O7 O 0.22600(17) 0.8747(3) 0.30402(16) 0.0969(10) Uani 1 1 d . .

loop_
_atom_site_aniso_label
_atom_site_aniso_U_11
_atom_site_aniso_U_22
_atom_site_aniso_U_33
_atom_site_aniso_U_23
_atom_site_aniso_U_13
_atom_site_aniso_U_12
C1 0.096(2) 0.069(2) 0.0427(15) -0.0065(16) 0.0272(14) 0.003(2)
C2 0.090(2) 0.066(2) 0.0444(15) 0.0008(16) 0.0219(15) 0.0095(19)
C3 0.108(3) 0.067(2) 0.0483(16) 0.0007(17) 0.0222(16) 0.012(2)
C4 0.081(2) 0.079(2) 0.0659(19) 0.003(2) 0.0225(16) -0.001(2)
C5 0.100(2) 0.092(3) 0.0540(17) 0.0017(19) 0.0318(16) -0.009(2)
C6 0.116(3) 0.066(2) 0.0483(16) -0.0017(17) 0.0311(16) -0.007(2)
C7 0.096(2) 0.0556(19) 0.0526(16) 0.0068(16) 0.0298(15) 0.0012(19)
C8 0.101(2) 0.060(2) 0.0348(14) 0.0014(15) 0.0193(14) 0.007(2)
C9 0.091(2) 0.060(2) 0.0430(15) -0.0021(15) 0.0244(14) 0.0021(19)
C10 0.090(2) 0.068(2) 0.0501(16) -0.0040(17) 0.0226(16) -0.002(2)
C11 0.117(3) 0.072(2) 0.0472(16) -0.0014(17) 0.0319(16) 0.002(2)
C12 0.102(2) 0.057(2) 0.0583(18) 0.0041(17) 0.0247(17) 0.004(2)
C13 0.091(2) 0.0543(19) 0.0516(16) 0.0018(16) 0.0205(16) 0.0005(19)
C14 0.099(2) 0.057(2) 0.0637(19) -0.0042(18) 0.0199(18) -0.009(2)
C15 0.086(2) 0.066(2) 0.0606(18) 0.0074(18) 0.0214(16) -0.008(2)
C16 0.106(2) 0.063(2) 0.0462(15) 0.0085(16) 0.0259(15) 0.000(2)
C17 0.087(2) 0.0532(18) 0.0400(15) 0.0025(15) 0.0149(15) 0.0003(18)
C18 0.088(2) 0.059(2) 0.0522(16) 0.0057(16) 0.0290(14) 0.0068(18)
C19 0.090(2) 0.064(2) 0.0396(14) -0.0025(15) 0.0229(14) 0.0059(19)
C20 0.085(2) 0.065(2) 0.0463(15) 0.0037(16) 0.0199(15) -0.0021(19)
C21 0.102(2) 0.065(2) 0.0653(18) -0.0081(18) 0.0313(17) 0.009(2)
C22 0.106(3) 0.077(3) 0.081(2) -0.002(2) 0.0356(19) 0.006(2)
C23 0.119(3) 0.069(2) 0.089(2) 0.009(2) 0.035(2) 0.006(2)
C24 0.102(3) 0.086(3) 0.064(2) 0.002(2) 0.0184(19) -0.011(2)
C25 0.093(2) 0.067(2) 0.0596(18) -0.0038(18) 0.0248(16) -0.005(2)
C26 0.120(3) 0.092(3) 0.0457(16) -0.0024(19) 0.0309(17) -0.015(2)
C27 0.111(3) 0.089(3) 0.0446(15) -0.0115(18) 0.0342(15) -0.018(2)
C28 0.083(2) 0.080(2) 0.0577(17) -0.0111(18) 0.0276(15) -0.002(2)
C29 0.086(2) 0.075(2) 0.0413(15) 0.0003(16) 0.0221(14) -0.002(2)
C30 0.104(2) 0.069(2) 0.0597(17) -0.0125(17) 0.0388(15) -0.005(2)
C31 0.119(3) 0.060(2) 0.121(3) -0.008(2) 0.022(3) 0.029(2)
O1 0.0903(15) 0.0944(17) 0.0480(11) -0.0030(13) 0.0192(10) -0.0081(15)
O2 0.0943(16) 0.115(2) 0.0559(12) -0.0026(15) 0.0180(12) -0.0072(17)
O3 0.0997(17) 0.0906(17) 0.0670(13) -0.0167(14) 0.0211(12) -0.0094(16)
O4 0.0985(16) 0.0939(18) 0.0716(14) -0.0116(14) 0.0259(12) -0.0143(16)
O8 0.101 0.073 0.071 -0.020 0.006 0.008
O5 0.145(2) 0.117(2) 0.0419(11) 0.0061(14) 0.0263(12) -0.009(2)
O6 0.129(2) 0.108(2) 0.0681(15) 0.0197(16) 0.0023(16) 0.004(2)
O7 0.133(2) 0.0910(18) 0.0701(14) -0.0173(14) 0.0318(13) 0.0183(17)

loop_
_atom_type_symbol
_atom_type_description
_atom_type_scat_dispersion_real
_atom_type_scat_dispersion_imag
_atom_type_scat_source
C C 0.0181 0.0091 'International Tables Vol C Tables 4.2.6.8 and 6.1.1.4'
H H 0.0000 0.0000 'International Tables Vol C Tables 4.2.6.8 and 6.1.1.4'
O O 0.0492 0.0322 'International Tables Vol C Tables 4.2.6.8 and 6.1.1.4'

loop_
_geom_angle_atom_site_label_1
_geom_angle_atom_site_label_2
_geom_angle_atom_site_label_3
_geom_angle
O1 C1 C2 126.2(3)
O1 C1 C29 127.7(3)
C2 C1 C29 106.1(2)
C3 C2 C7 119.6(3)
C3 C2 C1 127.8(3)
C7 C2 C1 112.1(3)
C4 C3 O2 119.3(3)
C4 C3 C2 120.6(3)
O2 C3 C2 120.1(3)
C5 C4 C3 118.3(3)
C5 C4 H4 120.9
C3 C4 H4 120.9
C4 C5 C6 124.2(3)
C4 C5 H5 117.9
C6 C5 H5 117.9
C7 C6 C5 116.7(3)
C7 C6 H6 121.7
C5 C6 H6 121.7
C6 C7 C2 120.7(3)
C6 C7 C8 132.4(3)
C2 C7 C8 106.9(3)
C9 C8 C7 131.9(3)
C9 C8 C29 120.2(3)
C7 C8 C29 107.9(3)
C8 C9 C10 122.9(3)
C8 C9 C18 118.9(3)
C10 C9 C18 118.1(3)
C11 C10 C9 122.6(3)
C11 C10 H10 118.7
C9 C10 H10 118.7
C10 C11 C12 120.9(3)
C10 C11 H11 119.6
C12 C11 H11 119.6
O3 C12 C13 120.3(3)
O3 C12 C11 119.9(3)
C13 C12 C11 119.7(3)
C14 C13 C18 117.2(3)
C14 C13 C12 122.8(3)
C18 C13 C12 119.8(3)
C15 C14 O4 117.3(3)
C15 C14 C13 123.4(3)
O4 C14 C13 119.3(3)
C14 C15 C16 117.8(3)
C14 C15 H15 121.1
C16 C15 H15 121.1
C17 C16 C15 121.9(3)
C17 C16 H16 119.1
C15 C16 H16 119.1
C18 C17 C16 119.5(3)
C18 C17 C19 122.4(3)
C16 C17 C19 117.7(3)
C17 C18 C13 120.2(3)
C17 C18 C9 121.3(3)
C13 C18 C9 118.5(3)
C28 C19 C17 108.7(3)
C28 C19 C29 110.6(3)
C17 C19 C29 107.2(2)
C28 C19 C20 110.6(2)
C17 C19 C20 109.6(3)
C29 C19 C20 110.0(3)
C21 C20 C25 121.0(3)
C21 C20 C19 120.3(3)
C25 C20 C19 118.8(3)
C20 C21 C22 121.5(3)
C20 C21 H21 119.3
C22 C21 H21 119.3
C23 C22 C21 119.3(4)
C23 C22 H22 120.4
C21 C22 H22 120.4
C24 C23 C22 119.9(4)
C24 C23 H23 120.1
C22 C23 H23 120.1
O6 C24 C23 117.2(4)
O6 C24 C25 120.8(3)
C23 C24 C25 122.0(3)
C20 C25 C24 116.4(3)
C20 C25 C26 124.5(3)
C24 C25 C26 118.9(3)
O5 C26 C25 124.0(4)
O5 C26 C27 119.0(3)
C25 C26 C27 117.0(3)
C28 C27 C26 121.0(3)
C28 C27 H27 119.5
C26 C27 H27 119.5
C27 C28 C19 127.5(3)
C27 C28 H28 116.3
C19 C28 H28 116.3
C8 C29 C1 101.6(3)
C8 C29 C19 116.1(3)
C1 C29 C19 115.1(2)
C8 C29 C30 109.8(3)
C1 C29 C30 103.2(3)
C19 C29 C30 110.2(3)
O7 C30 O8 125.6(3)
O7 C30 C29 123.0(3)
O8 C30 C29 111.3(3)
O8 C31 H31A 109.5
O8 C31 H31B 109.5
H31A C31 H31B 109.5
O8 C31 H31C 109.5
H31A C31 H31C 109.5
H31B C31 H31C 109.5
C3 O2 H2 109.5
C14 O4 H4A 109.5
C30 O8 C31 113.7(3)
C24 O6 H6A 109.5

loop_
_geom_bond_atom_site_label_1
_geom_bond_atom_site_label_2
_geom_bond_distance
C1 O1 1.219(3)
C1 C2 1.432(5)
C1 C29 1.552(5)
C2 C3 1.397(5)
C2 C7 1.399(4)
C3 C4 1.374(5)
C3 O2 1.380(4)
C4 C5 1.358(4)
C4 H4 0.9300
C5 C6 1.400(5)
C5 H5 0.9300
C6 C7 1.385(5)
C6 H6 0.9300
C7 C8 1.474(5)
C8 C9 1.380(4)
C8 C29 1.507(4)
C9 C10 1.430(4)
C9 C18 1.484(5)
C10 C11 1.349(5)
C10 H10 0.9300
C11 C12 1.439(5)
C11 H11 0.9300
C12 O3 1.259(4)
C12 C13 1.437(5)
C13 C14 1.392(5)
C13 C18 1.435(4)
C14 C15 1.367(5)
C14 O4 1.383(4)
C15 C16 1.397(4)
C15 H15 0.9300
C16 C17 1.386(5)
C16 H16 0.9300
C17 C18 1.381(4)
C17 C19 1.550(4)
C19 C28 1.502(5)
C19 C29 1.562(5)
C19 C20 1.573(5)
C20 C21 1.365(5)
C20 C25 1.409(4)
C21 C22 1.395(5)
C21 H21 0.9300
C22 C23 1.382(5)
C22 H22 0.9300
C23 C24 1.372(6)
C23 H23 0.9300
C24 O6 1.371(4)
C24 C25 1.427(5)
C25 C26 1.432(5)
C26 O5 1.239(4)
C26 C27 1.457(5)
C27 C28 1.325(4)
C27 H27 0.9300
C28 H28 0.9300
C29 C30 1.572(5)
C30 O7 1.180(4)
C30 O8 1.321(4)
C31 O8 1.450(4)
C31 H31A 0.9600
C31 H31B 0.9600
C31 H31C 0.9600
O2 H2 0.8200
O4 H4A 0.8200
O6 H6A 0.8200

loop_
_geom_torsion_atom_site_label_1
_geom_torsion_atom_site_label_2
_geom_torsion_atom_site_label_3
_geom_torsion_atom_site_label_4
_geom_torsion
O1 C1 C2 C3 -16.3(6)
C29 C1 C2 C3 161.9(4)
O1 C1 C2 C7 171.9(4)
C29 C1 C2 C7 -9.9(4)
C7 C2 C3 C4 1.0(5)
C1 C2 C3 C4 -170.2(4)
C7 C2 C3 O2 -178.6(3)
C1 C2 C3 O2 10.2(6)
O2 C3 C4 C5 178.3(3)
C2 C3 C4 C5 -1.4(6)
C3 C4 C5 C6 0.1(6)
C4 C5 C6 C7 1.5(6)
C5 C6 C7 C2 -1.8(5)
C5 C6 C7 C8 175.8(4)
C3 C2 C7 C6 0.6(5)
C1 C2 C7 C6 173.1(3)
C3 C2 C7 C8 -177.5(3)
C1 C2 C7 C8 -5.0(4)
C6 C7 C8 C9 18.9(7)
C2 C7 C8 C9 -163.3(4)
C6 C7 C8 C29 -159.4(4)
C2 C7 C8 C29 18.4(4)
C7 C8 C9 C10 -2.9(6)
C29 C8 C9 C10 175.1(3)
C7 C8 C9 C18 176.6(3)
C29 C8 C9 C18 -5.4(5)
C8 C9 C10 C11 -174.0(3)
C18 C9 C10 C11 6.5(5)
C9 C10 C11 C12 -2.1(5)
C10 C11 C12 O3 179.8(3)
C10 C11 C12 C13 -1.7(5)
O3 C12 C13 C14 2.7(5)
C11 C12 C13 C14 -175.8(3)
O3 C12 C13 C18 179.2(3)
C11 C12 C13 C18 0.8(5)
C18 C13 C14 C15 -0.7(5)
C12 C13 C14 C15 175.9(3)
C18 C13 C14 O4 179.2(3)
C12 C13 C14 O4 -4.2(5)
O4 C14 C15 C16 178.2(3)
C13 C14 C15 C16 -1.9(5)
C14 C15 C16 C17 3.4(5)
C15 C16 C17 C18 -2.3(5)
C15 C16 C17 C19 -174.8(3)
C16 C17 C18 C13 -0.5(5)
C19 C17 C18 C13 171.6(3)
C16 C17 C18 C9 -178.9(3)
C19 C17 C18 C9 -6.8(5)
C14 C13 C18 C17 2.0(5)
C12 C13 C18 C17 -174.8(3)
C14 C13 C18 C9 -179.6(3)
C12 C13 C18 C9 3.7(5)
C8 C9 C18 C17 -8.3(5)
C10 C9 C18 C17 171.2(3)
C8 C9 C18 C13 173.3(3)
C10 C9 C18 C13 -7.2(5)
C18 C17 C19 C28 150.6(3)
C16 C17 C19 C28 -37.2(4)
C18 C17 C19 C29 31.0(4)
C16 C17 C19 C29 -156.8(3)
C18 C17 C19 C20 -88.4(4)
C16 C17 C19 C20 83.8(4)
C28 C19 C20 C21 171.0(3)
C17 C19 C20 C21 51.2(4)
C29 C19 C20 C21 -66.5(4)
C28 C19 C20 C25 -9.6(4)
C17 C19 C20 C25 -129.4(3)
C29 C19 C20 C25 112.9(3)
C25 C20 C21 C22 0.0(6)
C19 C20 C21 C22 179.4(3)
C20 C21 C22 C23 -0.6(6)
C21 C22 C23 C24 0.4(6)
C22 C23 C24 O6 -178.0(4)
C22 C23 C24 C25 0.3(6)
C21 C20 C25 C24 0.7(5)
C19 C20 C25 C24 -178.7(3)
C21 C20 C25 C26 -174.0(4)
C19 C20 C25 C26 6.5(5)
O6 C24 C25 C20 177.4(3)
C23 C24 C25 C20 -0.9(6)
O6 C24 C25 C26 -7.6(6)
C23 C24 C25 C26 174.2(4)
C20 C25 C26 O5 178.5(4)
C24 C25 C26 O5 3.9(6)
C20 C25 C26 C27 0.2(6)
C24 C25 C26 C27 -174.4(4)
O5 C26 C27 C28 178.5(4)
C25 C26 C27 C28 -3.1(6)
C26 C27 C28 C19 -1.4(6)
C17 C19 C28 C27 127.9(4)
C29 C19 C28 C27 -114.6(4)
C20 C19 C28 C27 7.5(5)
C9 C8 C29 C1 158.3(3)
C7 C8 C29 C1 -23.2(3)
C9 C8 C29 C19 32.8(4)
C7 C8 C29 C19 -148.7(3)
C9 C8 C29 C30 -93.0(4)
C7 C8 C29 C30 85.5(3)
O1 C1 C29 C8 -161.9(4)
C2 C1 C29 C8 19.9(4)
O1 C1 C29 C19 -35.7(5)
C2 C1 C29 C19 146.1(3)
O1 C1 C29 C30 84.4(4)
C2 C1 C29 C30 -93.8(3)
C28 C19 C29 C8 -160.8(3)
C17 C19 C29 C8 -42.4(4)
C20 C19 C29 C8 76.8(3)
C28 C19 C29 C1 80.8(4)
C17 C19 C29 C1 -160.8(3)
C20 C19 C29 C1 -41.6(4)
C28 C19 C29 C30 -35.3(3)
C17 C19 C29 C30 83.1(3)
C20 C19 C29 C30 -157.7(2)
C8 C29 C30 O7 -149.3(4)
C1 C29 C30 O7 -41.7(5)
C19 C29 C30 O7 81.7(4)
C8 C29 C30 O8 29.3(4)
C1 C29 C30 O8 137.0(3)
C19 C29 C30 O8 -99.7(3)
O7 C30 O8 C31 0.4(6)
C29 C30 O8 C31 -178.2(3)
